data_4066815
loop_
_publ_author_name
'Neshat, Abdollah'
'Schmidt, Joseph A. R.'

_publ_section_title
;
 Derivatization of Niobium Complexes Bearing Imido and Acetophenone Imine
 Ligands
;
_journal_issue 23
_journal_name_full Organometallics
_journal_page_first 6219
_journal_paper_doi 10.1021/om100657r
_journal_volume 29
_journal_year 2010
_chemical_formula_moiety 'C62 H70 N3 Nb O4'
_chemical_formula_sum 'C62 H70 N3 Nb O4'
_chemical_formula_weight 1014.12
_chemical_name_systematic
; 
 ? 
;
_space_group_IT_number 14
_symmetry_cell_setting monoclinic
_symmetry_Int_Tables_number 14
_symmetry_space_group_name_Hall '-P 2ybc'
_symmetry_space_group_name_H-M 'P 1 21/c 1'
_atom_sites_solution_hydrogens geom
_atom_sites_solution_primary direct
_atom_sites_solution_secondary difmap
_audit_creation_method SHELXL-97
_cell_angle_alpha 90.00
_cell_angle_beta 72.259(3)
_cell_angle_gamma 90.00
_cell_formula_units_Z 4
_cell_length_a 14.016(2)
_cell_length_b 19.085(3)
_cell_length_c 20.381(3)
_cell_measurement_reflns_used 3284
_cell_measurement_temperature 130(2)
_cell_measurement_theta_max 21.739
_cell_measurement_theta_min 2.354
_cell_volume 5192.6(13)
_computing_cell_refinement 'Bruker SAINT v6.22'
_computing_data_collection 'Bruker SMART v5.625'
_computing_data_reduction 'Bruker SAINT v6.22'
_computing_molecular_graphics 'Bruker SHELXTL'
_computing_publication_material 'Bruker SHELXTL'
_computing_structure_refinement 'SHELXL-97 (Sheldrick, 1997)'
_computing_structure_solution 'SHELXS-97 (Sheldrick, 1990)'
_diffrn_ambient_temperature 130(2)
_diffrn_measured_fraction_theta_full 0.998
_diffrn_measured_fraction_theta_max 0.998
_diffrn_measurement_device_type 'SMART CCD'
_diffrn_measurement_method \w-scan
_diffrn_radiation_monochromator graphite
_diffrn_radiation_source 'fine-focus sealed tube'
_diffrn_radiation_type MoK\a
_diffrn_radiation_wavelength 0.71073
_diffrn_reflns_av_R_equivalents 0.1381
_diffrn_reflns_av_sigmaI/netI 0.1704
_diffrn_reflns_limit_h_max 16
_diffrn_reflns_limit_h_min -16
_diffrn_reflns_limit_k_max 22
_diffrn_reflns_limit_k_min -19
_diffrn_reflns_limit_l_max 24
_diffrn_reflns_limit_l_min -24
_diffrn_reflns_number 28687
_diffrn_reflns_theta_full 25.35
_diffrn_reflns_theta_max 25.35
_diffrn_reflns_theta_min 1.50
_exptl_absorpt_coefficient_mu 0.283
_exptl_absorpt_correction_T_max 1.000
_exptl_absorpt_correction_T_min 0.786
_exptl_absorpt_correction_type empirical
_exptl_absorpt_process_details SADABS
_exptl_crystal_colour red
_exptl_crystal_density_diffrn 1.297
_exptl_crystal_density_method 'not measured'
_exptl_crystal_description block
_exptl_crystal_F_000 2144
_exptl_crystal_size_max 0.20
_exptl_crystal_size_mid 0.10
_exptl_crystal_size_min 0.08
_refine_diff_density_max 0.757
_refine_diff_density_min -1.793
_refine_diff_density_rms 0.195
_refine_ls_extinction_method none
_refine_ls_goodness_of_fit_ref 1.001
_refine_ls_hydrogen_treatment constr
_refine_ls_matrix_type full
_refine_ls_number_parameters 631
_refine_ls_number_reflns 9479
_refine_ls_number_restraints 0
_refine_ls_restrained_S_all 1.001
_refine_ls_R_factor_all 0.1704
_refine_ls_R_factor_gt 0.0744
_refine_ls_shift/su_max 0.000
_refine_ls_shift/su_mean 0.000
_refine_ls_structure_factor_coef Fsqd
_refine_ls_weighting_details 'calc w=1/[\s^2^(Fo^2^)+(0.1253P)^2^+0.0000P] where P=(Fo^2^+2Fc^2^)/3'
_refine_ls_weighting_scheme calc
_refine_ls_wR_factor_gt 0.1705
_refine_ls_wR_factor_ref 0.2405
_reflns_number_gt 4913
_reflns_number_total 9479
_reflns_threshold_expression >2sigma(I)
_cod_data_source_file om100657r_si_002.cif
_cod_data_source_block 15c
_cod_depositor_comments
;
The following automatic conversions were performed:

'_symmetry_cell_setting' value 'Monoclinic' changed to 'monoclinic'
according to /home/saulius/struct/CIF-dictionaries/cif_core.dic
dictionary named 'cif_core.dic' version 2.4.1 from 2010-06-29.

Automatic conversion script
Id: cif_fix_values 1715 2011-07-08 13:25:40Z adriana 
;
_cod_original_cell_volume 5192.5(14)
_cod_original_sg_symbol_H-M P2(1)/c
_cod_database_code 4066815

loop_
_symmetry_equiv_pos_as_xyz
'x, y, z'
'-x, y+1/2, -z+1/2'
'-x, -y, -z'
'x, -y-1/2, z-1/2'

loop_
_atom_site_label
_atom_site_type_symbol
_atom_site_fract_x
_atom_site_fract_y
_atom_site_fract_z
_atom_site_U_iso_or_equiv
_atom_site_adp_type
_atom_site_occupancy
_atom_site_symmetry_multiplicity
_atom_site_calc_flag
_atom_site_refinement_flags
Nb1 Nb 0.27394(5) 0.27714(3) 0.58989(3) 0.0211(2) Uani 1 1 d .
N1 N 0.4064(4) 0.2680(3) 0.5543(3) 0.0289(14) Uani 1 1 d .
N2 N 0.2451(4) 0.2159(3) 0.4914(3) 0.0230(13) Uani 1 1 d .
N3 N 0.1066(4) 0.3044(3) 0.6729(3) 0.0285(14) Uani 1 1 d .
O1 O 0.2427(4) 0.4665(2) 0.5753(3) 0.0342(13) Uani 1 1 d .
O2 O 0.2345(4) 0.5399(3) 0.4871(3) 0.0380(13) Uani 1 1 d .
O3 O 0.4720(4) 0.3818(3) 0.6196(3) 0.0425(14) Uani 1 1 d .
O4 O 0.4805(4) 0.4689(3) 0.6956(3) 0.0525(16) Uani 1 1 d .
C1 C 0.5116(5) 0.2634(4) 0.5351(4) 0.0284(18) Uani 1 1 d .
C2 C 0.5579(5) 0.2266(4) 0.5768(4) 0.0263(16) Uani 1 1 d .
C3 C 0.6614(5) 0.2216(4) 0.5542(4) 0.0321(17) Uani 1 1 d .
H3A H 0.6935 0.1985 0.5817 0.038 Uiso 1 1 calc R
C4 C 0.7181(6) 0.2494(4) 0.4929(4) 0.038(2) Uani 1 1 d .
H4A H 0.7874 0.2445 0.4789 0.045 Uiso 1 1 calc R
C5 C 0.6718(5) 0.2845(4) 0.4521(4) 0.0336(18) Uani 1 1 d .
H5A H 0.7106 0.3027 0.4101 0.040 Uiso 1 1 calc R
C6 C 0.5691(5) 0.2936(4) 0.4720(4) 0.0266(17) Uani 1 1 d .
C7 C 0.4979(6) 0.1927(4) 0.6433(4) 0.038(2) Uani 1 1 d .
H7A H 0.4294 0.1872 0.6414 0.046 Uiso 1 1 calc R
C8 C 0.4923(8) 0.2369(5) 0.7054(5) 0.067(3) Uani 1 1 d .
H8A H 0.4674 0.2826 0.6995 0.100 Uiso 1 1 calc R
H8B H 0.5579 0.2412 0.7106 0.100 Uiso 1 1 calc R
H8C H 0.4480 0.2153 0.7458 0.100 Uiso 1 1 calc R
C9 C 0.5348(8) 0.1211(4) 0.6540(5) 0.067(3) Uani 1 1 d .
H9A H 0.5375 0.0921 0.6150 0.101 Uiso 1 1 calc R
H9B H 0.4900 0.1006 0.6948 0.101 Uiso 1 1 calc R
H9C H 0.6005 0.1247 0.6590 0.101 Uiso 1 1 calc R
C10 C 0.5186(6) 0.3351(4) 0.4282(4) 0.037(2) Uani 1 1 d .
H10A H 0.4541 0.3127 0.4322 0.044 Uiso 1 1 calc R
C11 C 0.4976(6) 0.4109(4) 0.4558(4) 0.044(2) Uani 1 1 d .
H11A H 0.4655 0.4366 0.4280 0.066 Uiso 1 1 calc R
H11B H 0.5597 0.4333 0.4541 0.066 Uiso 1 1 calc R
H11C H 0.4547 0.4098 0.5026 0.066 Uiso 1 1 calc R
C12 C 0.5776(6) 0.3388(5) 0.3525(4) 0.047(2) Uani 1 1 d .
H12A H 0.5908 0.2922 0.3342 0.070 Uiso 1 1 calc R
H12B H 0.6399 0.3625 0.3472 0.070 Uiso 1 1 calc R
H12C H 0.5396 0.3639 0.3282 0.070 Uiso 1 1 calc R
C13 C 0.2487(5) 0.3543(3) 0.5129(4) 0.0199(15) Uani 1 1 d .
C14 C 0.2422(5) 0.4262(4) 0.5188(3) 0.0221(15) Uani 1 1 d .
C15 C 0.2370(5) 0.4711(4) 0.4666(4) 0.0275(17) Uani 1 1 d .
C16 C 0.2391(6) 0.4466(4) 0.4025(4) 0.0356(19) Uani 1 1 d .
H16A H 0.2371 0.4768 0.3671 0.043 Uiso 1 1 calc R
C17 C 0.2442(6) 0.3758(4) 0.3938(4) 0.0347(19) Uani 1 1 d .
H17A H 0.2467 0.3571 0.3512 0.042 Uiso 1 1 calc R
C18 C 0.2460(5) 0.3301(4) 0.4480(4) 0.0244(16) Uani 1 1 d .
C19 C 0.2154(6) 0.5352(4) 0.5602(4) 0.040(2) Uani 1 1 d .
H19A H 0.2546 0.5700 0.5754 0.048 Uiso 1 1 calc R
H19B H 0.1450 0.5437 0.5838 0.048 Uiso 1 1 calc R
C20 C 0.2445(5) 0.2538(4) 0.4388(4) 0.0238(16) Uani 1 1 d .
C21 C 0.2407(6) 0.2259(4) 0.3709(4) 0.0350(18) Uani 1 1 d .
H21A H 0.2399 0.1756 0.3722 0.052 Uiso 1 1 calc R
H21B H 0.2986 0.2415 0.3350 0.052 Uiso 1 1 calc R
H21C H 0.1813 0.2426 0.3620 0.052 Uiso 1 1 calc R
C22 C 0.2446(5) 0.1409(3) 0.4802(3) 0.0235(16) Uani 1 1 d .
C23 C 0.3334(6) 0.1044(4) 0.4521(4) 0.0318(18) Uani 1 1 d .
C24 C 0.3298(7) 0.0344(4) 0.4351(5) 0.049(2) Uani 1 1 d .
H24A H 0.3892 0.0098 0.4166 0.058 Uiso 1 1 calc R
C25 C 0.2397(7) 0.0004(4) 0.4453(5) 0.052(3) Uani 1 1 d .
H25A H 0.2380 -0.0460 0.4319 0.063 Uiso 1 1 calc R
C26 C 0.1526(6) 0.0363(4) 0.4754(4) 0.043(2) Uani 1 1 d .
H26A H 0.0917 0.0134 0.4825 0.052 Uiso 1 1 calc R
C27 C 0.1522(6) 0.1059(4) 0.4957(4) 0.0301(17) Uani 1 1 d .
C28 C 0.4342(6) 0.1389(4) 0.4353(5) 0.044(2) Uani 1 1 d .
H28A H 0.4245 0.1863 0.4545 0.052 Uiso 1 1 calc R
C29 C 0.5045(6) 0.0997(4) 0.4675(5) 0.049(2) Uani 1 1 d .
H29A H 0.4741 0.0967 0.5165 0.073 Uiso 1 1 calc R
H29B H 0.5668 0.1246 0.4578 0.073 Uiso 1 1 calc R
H29C H 0.5167 0.0534 0.4484 0.073 Uiso 1 1 calc R
C30 C 0.4849(7) 0.1449(5) 0.3573(5) 0.061(3) Uani 1 1 d .
H30A H 0.4419 0.1701 0.3369 0.092 Uiso 1 1 calc R
H30B H 0.4974 0.0989 0.3375 0.092 Uiso 1 1 calc R
H30C H 0.5472 0.1696 0.3488 0.092 Uiso 1 1 calc R
C31 C 0.0532(6) 0.1407(4) 0.5307(5) 0.042(2) Uani 1 1 d .
H31A H 0.0664 0.1877 0.5453 0.050 Uiso 1 1 calc R
C32 C -0.0115(7) 0.1481(5) 0.4817(6) 0.065(3) Uani 1 1 d .
H32A H -0.0737 0.1706 0.5056 0.097 Uiso 1 1 calc R
H32B H -0.0248 0.1026 0.4666 0.097 Uiso 1 1 calc R
H32C H 0.0237 0.1759 0.4425 0.097 Uiso 1 1 calc R
C33 C -0.0037(6) 0.0996(5) 0.5942(4) 0.053(3) Uani 1 1 d .
H33A H 0.0363 0.0959 0.6247 0.079 Uiso 1 1 calc R
H33B H -0.0183 0.0536 0.5808 0.079 Uiso 1 1 calc R
H33C H -0.0652 0.1234 0.6172 0.079 Uiso 1 1 calc R
C34 C 0.2901(6) 0.3588(4) 0.6628(4) 0.0294(18) Uani 1 1 d .
C35 C 0.3766(6) 0.3928(4) 0.6635(4) 0.0298(18) Uani 1 1 d .
C36 C 0.3820(6) 0.4462(4) 0.7085(4) 0.0360(19) Uani 1 1 d .
C37 C 0.2995(7) 0.4707(5) 0.7572(4) 0.047(2) Uani 1 1 d .
H37A H 0.3030 0.5065 0.7874 0.057 Uiso 1 1 calc R
C38 C 0.2086(6) 0.4386(4) 0.7592(4) 0.040(2) Uani 1 1 d .
H38A H 0.1498 0.4535 0.7917 0.048 Uiso 1 1 calc R
C39 C 0.2039(6) 0.3851(4) 0.7137(4) 0.0278(17) Uani 1 1 d .
C40 C 0.5393(6) 0.4214(5) 0.6432(5) 0.051(2) Uani 1 1 d .
H40A H 0.5840 0.4476 0.6054 0.062 Uiso 1 1 calc R
H40B H 0.5792 0.3908 0.6624 0.062 Uiso 1 1 calc R
C41 C 0.1079(6) 0.3545(4) 0.7163(4) 0.0332(18) Uani 1 1 d .
C42 C 0.0169(6) 0.3850(5) 0.7669(5) 0.049(2) Uani 1 1 d .
H42A H -0.0416 0.3608 0.7639 0.074 Uiso 1 1 calc R
H42B H 0.0119 0.4338 0.7569 0.074 Uiso 1 1 calc R
H42C H 0.0220 0.3801 0.8126 0.074 Uiso 1 1 calc R
C43 C 0.0102(5) 0.2735(4) 0.6779(4) 0.0289(17) Uani 1 1 d .
C44 C -0.0457(5) 0.3020(4) 0.6367(4) 0.0289(17) Uani 1 1 d .
C45 C -0.1420(5) 0.2777(4) 0.6475(4) 0.0359(18) Uani 1 1 d .
H45A H -0.1794 0.2950 0.6204 0.043 Uiso 1 1 calc R
C46 C -0.1839(6) 0.2288(5) 0.6969(4) 0.043(2) Uani 1 1 d .
H46A H -0.2499 0.2147 0.7042 0.051 Uiso 1 1 calc R
C47 C -0.1283(5) 0.2003(4) 0.7361(4) 0.0354(19) Uani 1 1 d .
H47A H -0.1572 0.1664 0.7689 0.042 Uiso 1 1 calc R
C48 C -0.0305(5) 0.2212(4) 0.7273(4) 0.0296(17) Uani 1 1 d .
C49 C -0.0044(6) 0.3604(4) 0.5853(4) 0.037(2) Uani 1 1 d .
H49A H 0.0678 0.3634 0.5783 0.044 Uiso 1 1 calc R
C50 C -0.0497(9) 0.4303(5) 0.6122(5) 0.072(3) Uani 1 1 d .
H50A H -0.0217 0.4660 0.5787 0.108 Uiso 1 1 calc R
H50B H -0.0352 0.4409 0.6543 0.108 Uiso 1 1 calc R
H50C H -0.1209 0.4284 0.6210 0.108 Uiso 1 1 calc R
C51 C -0.0191(7) 0.3467(5) 0.5160(4) 0.051(2) Uani 1 1 d .
H51A H 0.0086 0.3848 0.4854 0.077 Uiso 1 1 calc R
H51B H -0.0894 0.3427 0.5214 0.077 Uiso 1 1 calc R
H51C H 0.0141 0.3040 0.4971 0.077 Uiso 1 1 calc R
C52 C 0.0241(6) 0.1902(5) 0.7741(4) 0.039(2) Uani 1 1 d .
H52A H 0.0936 0.2068 0.7582 0.047 Uiso 1 1 calc R
C53 C -0.0214(8) 0.2137(6) 0.8474(5) 0.065(3) Uani 1 1 d .
H53A H -0.0220 0.2640 0.8493 0.098 Uiso 1 1 calc R
H53B H 0.0175 0.1957 0.8751 0.098 Uiso 1 1 calc R
H53C H -0.0888 0.1965 0.8647 0.098 Uiso 1 1 calc R
C54 C 0.0256(7) 0.1104(5) 0.7734(4) 0.049(2) Uani 1 1 d .
H54A H 0.0616 0.0938 0.8036 0.073 Uiso 1 1 calc R
H54B H 0.0580 0.0941 0.7275 0.073 Uiso 1 1 calc R
H54C H -0.0418 0.0930 0.7889 0.073 Uiso 1 1 calc R
C55 C 0.2481(6) 0.1713(4) 0.6309(4) 0.0317(18) Uani 1 1 d .
C56 C 0.2517(6) 0.1110(4) 0.6449(4) 0.0314(18) Uani 1 1 d .
C57 C 0.2553(6) 0.0367(4) 0.6622(4) 0.0318(18) Uani 1 1 d .
C58 C 0.2281(6) -0.0121(4) 0.6226(5) 0.042(2) Uani 1 1 d .
H58A H 0.2088 0.0025 0.5849 0.050 Uiso 1 1 calc R
C59 C 0.2285(7) -0.0831(5) 0.6370(6) 0.057(3) Uani 1 1 d .
H59A H 0.2106 -0.1156 0.6089 0.069 Uiso 1 1 calc R
C60 C 0.2553(6) -0.1048(5) 0.6926(5) 0.053(3) Uani 1 1 d .
H60A H 0.2554 -0.1524 0.7027 0.063 Uiso 1 1 calc R
C61 C 0.2821(8) -0.0568(5) 0.7337(5) 0.059(3) Uani 1 1 d .
H61A H 0.2989 -0.0717 0.7722 0.070 Uiso 1 1 calc R
C62 C 0.2843(7) 0.0151(5) 0.7181(4) 0.051(2) Uani 1 1 d .
H62A H 0.3050 0.0477 0.7449 0.061 Uiso 1 1 calc R

loop_
_atom_site_aniso_label
_atom_site_aniso_U_11
_atom_site_aniso_U_22
_atom_site_aniso_U_33
_atom_site_aniso_U_23
_atom_site_aniso_U_13
_atom_site_aniso_U_12
Nb1 0.0225(3) 0.0219(3) 0.0207(3) 0.0014(3) -0.0092(2) 0.0010(3)
N1 0.030(4) 0.030(4) 0.024(3) 0.004(3) -0.004(3) 0.002(3)
N2 0.026(3) 0.021(3) 0.024(3) -0.002(3) -0.011(3) -0.001(3)
N3 0.022(3) 0.037(4) 0.027(3) -0.001(3) -0.009(3) 0.004(3)
O1 0.049(3) 0.021(3) 0.035(3) -0.004(2) -0.018(3) 0.007(2)
O2 0.049(4) 0.025(3) 0.039(3) 0.004(2) -0.012(3) 0.011(2)
O3 0.027(3) 0.053(4) 0.048(4) -0.006(3) -0.013(3) 0.000(3)
O4 0.042(4) 0.060(4) 0.060(4) -0.007(3) -0.024(3) -0.014(3)
C1 0.012(4) 0.037(5) 0.033(4) 0.004(3) -0.002(3) 0.006(3)
C2 0.025(4) 0.025(4) 0.030(4) 0.003(3) -0.009(3) 0.005(3)
C3 0.026(4) 0.034(4) 0.043(5) 0.000(4) -0.020(4) 0.007(4)
C4 0.018(4) 0.045(5) 0.050(6) -0.008(4) -0.011(4) 0.004(3)
C5 0.019(4) 0.040(5) 0.034(4) 0.002(4) 0.005(3) -0.005(3)
C6 0.015(4) 0.033(5) 0.031(4) -0.004(3) -0.005(3) 0.001(3)
C7 0.032(5) 0.041(5) 0.048(5) 0.010(4) -0.022(4) 0.006(4)
C8 0.097(9) 0.058(7) 0.035(5) 0.005(5) -0.005(5) 0.036(6)
C9 0.119(10) 0.030(5) 0.053(6) 0.010(4) -0.024(6) 0.010(5)
C10 0.023(4) 0.049(5) 0.037(5) 0.016(4) -0.008(4) -0.006(4)
C11 0.034(5) 0.050(6) 0.049(5) 0.012(4) -0.011(4) 0.001(4)
C12 0.048(6) 0.059(6) 0.033(5) 0.010(4) -0.010(4) -0.009(4)
C13 0.016(4) 0.017(4) 0.028(4) 0.005(3) -0.008(3) -0.001(3)
C14 0.020(4) 0.022(4) 0.022(4) 0.000(3) -0.004(3) 0.008(3)
C15 0.027(4) 0.019(4) 0.035(5) 0.001(3) -0.007(3) 0.004(3)
C16 0.051(5) 0.030(5) 0.029(5) 0.008(3) -0.017(4) 0.006(4)
C17 0.043(5) 0.037(5) 0.025(4) 0.007(3) -0.011(4) 0.000(4)
C18 0.019(4) 0.027(4) 0.027(4) 0.001(3) -0.006(3) 0.004(3)
C19 0.045(5) 0.021(4) 0.054(6) -0.005(4) -0.015(4) 0.008(4)
C20 0.019(4) 0.027(4) 0.025(4) -0.003(3) -0.007(3) -0.003(3)
C21 0.052(5) 0.029(4) 0.027(4) -0.003(4) -0.017(4) 0.007(4)
C22 0.033(4) 0.016(4) 0.021(4) -0.002(3) -0.009(3) 0.001(3)
C23 0.034(5) 0.023(4) 0.034(5) 0.000(3) -0.004(4) -0.001(3)
C24 0.043(5) 0.025(5) 0.061(6) -0.017(4) 0.009(5) 0.002(4)
C25 0.061(6) 0.021(5) 0.059(6) -0.010(4) 0.004(5) -0.010(4)
C26 0.041(5) 0.036(5) 0.049(6) -0.011(4) -0.009(4) -0.008(4)
C27 0.031(4) 0.027(4) 0.034(4) -0.002(3) -0.011(4) -0.005(3)
C28 0.033(5) 0.030(5) 0.061(6) -0.002(4) -0.005(4) 0.008(4)
C29 0.046(6) 0.038(5) 0.061(6) -0.003(4) -0.015(5) 0.007(4)
C30 0.041(6) 0.076(7) 0.058(7) 0.014(5) -0.001(5) 0.009(5)
C31 0.029(5) 0.031(5) 0.069(6) -0.015(4) -0.019(4) -0.004(4)
C32 0.043(6) 0.053(6) 0.104(9) 0.022(6) -0.033(6) -0.004(5)
C33 0.032(5) 0.082(7) 0.039(5) -0.024(5) -0.003(4) 0.005(5)
C34 0.035(5) 0.026(4) 0.029(4) 0.005(3) -0.013(4) 0.003(3)
C35 0.036(5) 0.029(4) 0.031(4) -0.004(3) -0.019(4) -0.002(3)
C36 0.040(5) 0.042(5) 0.034(5) -0.001(4) -0.022(4) -0.010(4)
C37 0.057(6) 0.049(6) 0.035(5) -0.009(4) -0.012(5) -0.021(5)
C38 0.043(5) 0.043(5) 0.031(5) -0.014(4) -0.005(4) -0.005(4)
C39 0.034(4) 0.031(4) 0.022(4) 0.002(3) -0.014(3) -0.004(3)
C40 0.026(5) 0.047(6) 0.082(7) -0.013(5) -0.019(5) -0.003(4)
C41 0.027(4) 0.045(5) 0.026(4) -0.003(4) -0.005(3) -0.003(4)
C42 0.035(5) 0.060(6) 0.051(6) -0.021(5) -0.011(4) 0.001(4)
C43 0.014(3) 0.041(5) 0.032(4) -0.005(4) -0.007(3) 0.003(3)
C44 0.014(4) 0.044(5) 0.026(4) -0.006(3) -0.001(3) 0.001(3)
C45 0.026(4) 0.053(5) 0.031(4) -0.007(4) -0.012(3) 0.007(4)
C46 0.023(4) 0.062(6) 0.042(5) -0.014(5) -0.008(4) 0.003(4)
C47 0.027(4) 0.041(5) 0.033(5) -0.001(4) -0.003(4) -0.011(4)
C48 0.017(4) 0.042(5) 0.025(4) -0.002(4) 0.002(3) -0.006(4)
C49 0.016(4) 0.056(6) 0.038(5) 0.010(4) -0.008(4) 0.010(4)
C50 0.107(10) 0.051(7) 0.065(7) 0.000(5) -0.035(7) 0.003(6)
C51 0.070(7) 0.044(6) 0.041(6) 0.006(4) -0.020(5) 0.009(5)
C52 0.023(4) 0.064(6) 0.032(5) 0.016(4) -0.010(4) -0.009(4)
C53 0.074(7) 0.079(8) 0.054(6) 0.004(6) -0.035(6) -0.017(6)
C54 0.047(6) 0.064(7) 0.033(5) 0.011(4) -0.010(4) -0.005(5)
C55 0.035(5) 0.039(5) 0.019(4) -0.001(3) -0.005(3) 0.004(4)
C56 0.035(5) 0.027(4) 0.029(4) 0.000(3) -0.005(4) 0.004(3)
C57 0.036(5) 0.024(4) 0.027(4) 0.006(3) 0.002(4) 0.005(3)
C58 0.044(5) 0.032(5) 0.048(5) 0.008(4) -0.013(4) -0.005(4)
C59 0.048(6) 0.040(6) 0.078(8) 0.004(5) -0.010(5) -0.005(4)
C60 0.037(5) 0.030(5) 0.075(7) 0.012(5) 0.006(5) 0.007(4)
C61 0.081(8) 0.044(6) 0.050(6) 0.021(5) -0.018(6) 0.021(5)
C62 0.070(7) 0.041(6) 0.034(5) 0.006(4) -0.006(5) 0.011(5)

loop_
_atom_type_symbol
_atom_type_description
_atom_type_scat_dispersion_real
_atom_type_scat_dispersion_imag
_atom_type_scat_source
C C 0.0033 0.0016 'International Tables Vol C Tables 4.2.6.8 and 6.1.1.4'
H H 0.0000 0.0000 'International Tables Vol C Tables 4.2.6.8 and 6.1.1.4'
N N 0.0061 0.0033 'International Tables Vol C Tables 4.2.6.8 and 6.1.1.4'
O O 0.0106 0.0060 'International Tables Vol C Tables 4.2.6.8 and 6.1.1.4'
Nb Nb -2.0727 0.6215 'International Tables Vol C Tables 4.2.6.8 and 6.1.1.4'

loop_
_geom_angle_atom_site_label_1
_geom_angle_atom_site_label_2
_geom_angle_atom_site_label_3
_geom_angle
N1 Nb1 C55 95.5(3)
N1 Nb1 C34 92.1(3)
C55 Nb1 C34 115.8(3)
N1 Nb1 C13 98.3(2)
C55 Nb1 C13 146.1(3)
C34 Nb1 C13 94.5(2)
N1 Nb1 N2 91.8(2)
C55 Nb1 N2 79.8(2)
C34 Nb1 N2 163.5(2)
C13 Nb1 N2 69.1(2)
N1 Nb1 N3 160.7(2)
C55 Nb1 N3 85.5(2)
C34 Nb1 N3 70.4(2)
C13 Nb1 N3 91.2(2)
N2 Nb1 N3 107.33(19)
C1 N1 Nb1 172.1(5)
C20 N2 C22 114.7(6)
C20 N2 Nb1 117.0(4)
C22 N2 Nb1 127.4(4)
C41 N3 C43 117.0(6)
C41 N3 Nb1 114.1(5)
C43 N3 Nb1 128.9(5)
C14 O1 C19 105.2(5)
C15 O2 C19 103.7(5)
C35 O3 C40 108.5(6)
C36 O4 C40 104.6(6)
C2 C1 N1 120.1(6)
C2 C1 C6 120.8(6)
N1 C1 C6 119.0(6)
C3 C2 C1 117.6(6)
C3 C2 C7 120.6(6)
C1 C2 C7 121.7(6)
C4 C3 C2 122.4(7)
C3 C4 C5 119.4(7)
C4 C5 C6 121.7(7)
C5 C6 C1 118.0(6)
C5 C6 C10 121.5(7)
C1 C6 C10 120.5(6)
C9 C7 C8 108.8(7)
C9 C7 C2 113.6(7)
C8 C7 C2 112.8(7)
C12 C10 C6 114.6(7)
C12 C10 C11 108.1(7)
C6 C10 C11 110.1(6)
C14 C13 C18 112.8(6)
C14 C13 Nb1 127.4(5)
C18 C13 Nb1 119.6(5)
C13 C14 O1 127.5(6)
C13 C14 C15 124.4(7)
O1 C14 C15 108.1(6)
O2 C15 C16 127.1(7)
O2 C15 C14 111.1(6)
C16 C15 C14 121.8(7)
C17 C16 C15 116.4(7)
C16 C17 C18 121.5(7)
C13 C18 C17 122.9(7)
C13 C18 C20 116.7(6)
C17 C18 C20 120.5(6)
O1 C19 O2 107.6(6)
N2 C20 C18 116.3(6)
N2 C20 C21 125.2(6)
C18 C20 C21 118.4(6)
C23 C22 C27 120.2(6)
C23 C22 N2 120.9(6)
C27 C22 N2 118.8(6)
C24 C23 C22 119.4(7)
C24 C23 C28 118.0(7)
C22 C23 C28 122.5(7)
C25 C24 C23 121.2(8)
C26 C25 C24 118.9(8)
C25 C26 C27 122.1(8)
C26 C27 C22 117.9(7)
C26 C27 C31 118.7(7)
C22 C27 C31 123.4(7)
C23 C28 C29 111.8(7)
C23 C28 C30 112.1(7)
C29 C28 C30 108.9(7)
C27 C31 C33 110.2(7)
C27 C31 C32 111.8(7)
C33 C31 C32 109.8(7)
C35 C34 C39 112.3(7)
C35 C34 Nb1 127.5(6)
C39 C34 Nb1 120.1(5)
O3 C35 C34 127.2(7)
O3 C35 C36 107.6(6)
C34 C35 C36 125.2(7)
C37 C36 C35 122.1(7)
C37 C36 O4 127.2(7)
C35 C36 O4 110.7(7)
C36 C37 C38 115.8(8)
C39 C38 C37 121.7(8)
C38 C39 C34 122.9(7)
C38 C39 C41 120.1(7)
C34 C39 C41 117.0(7)
O3 C40 O4 107.4(6)
N3 C41 C39 118.3(7)
N3 C41 C42 124.7(7)
C39 C41 C42 117.0(7)
C48 C43 C44 121.2(6)
C48 C43 N3 120.3(6)
C44 C43 N3 118.2(7)
C45 C44 C43 117.7(7)
C45 C44 C49 120.4(7)
C43 C44 C49 121.8(6)
C46 C45 C44 121.8(7)
C45 C46 C47 120.1(7)
C46 C47 C48 121.3(7)
C47 C48 C43 117.7(7)
C47 C48 C52 118.4(7)
C43 C48 C52 123.7(6)
C50 C49 C51 109.4(7)
C50 C49 C44 111.6(7)
C51 C49 C44 112.8(7)
C53 C52 C48 111.6(7)
C53 C52 C54 107.9(7)
C48 C52 C54 113.2(7)
C56 C55 Nb1 167.5(7)
C55 C56 C57 179.5(9)
C58 C57 C62 119.4(7)
C58 C57 C56 118.9(7)
C62 C57 C56 121.7(8)
C57 C58 C59 121.5(8)
C60 C59 C58 119.6(9)
C59 C60 C61 120.0(9)
C60 C61 C62 120.4(9)
C57 C62 C61 119.0(9)

loop_
_geom_bond_atom_site_label_1
_geom_bond_atom_site_label_2
_geom_bond_distance
Nb1 N1 1.784(6)
Nb1 C55 2.173(8)
Nb1 C34 2.211(7)
Nb1 C13 2.257(6)
Nb1 N2 2.460(5)
Nb1 N3 2.493(6)
N1 C1 1.409(8)
N2 C20 1.295(9)
N2 C22 1.451(8)
N3 C41 1.307(9)
N3 C43 1.448(8)
O1 C14 1.386(8)
O1 C19 1.426(8)
O2 C15 1.375(8)
O2 C19 1.434(9)
O3 C35 1.379(9)
O3 C40 1.401(9)
O4 C36 1.393(9)
O4 C40 1.452(10)
C1 C2 1.404(9)
C1 C6 1.415(10)
C2 C3 1.385(9)
C2 C7 1.508(10)
C3 C4 1.366(11)
C4 C5 1.375(11)
C5 C6 1.383(9)
C6 C10 1.520(10)
C7 C9 1.499(11)
C7 C8 1.503(12)
C10 C12 1.514(11)
C10 C11 1.548(11)
C13 C14 1.379(9)
C13 C18 1.411(9)
C14 C15 1.385(9)
C15 C16 1.380(10)
C16 C17 1.362(10)
C17 C18 1.414(9)
C18 C20 1.469(10)
C20 C21 1.500(10)
C22 C23 1.389(10)
C22 C27 1.404(10)
C23 C24 1.385(10)
C23 C28 1.501(10)
C24 C25 1.377(12)
C25 C26 1.371(11)
C26 C27 1.391(10)
C27 C31 1.508(10)
C28 C29 1.534(11)
C28 C30 1.535(12)
C31 C33 1.515(12)
C31 C32 1.546(11)
C34 C35 1.380(10)
C34 C39 1.422(10)
C35 C36 1.388(10)
C36 C37 1.357(11)
C37 C38 1.403(11)
C38 C39 1.394(10)
C39 C41 1.454(10)
C41 C42 1.493(11)
C43 C48 1.409(10)
C43 C44 1.420(10)
C44 C45 1.382(10)
C44 C49 1.517(11)
C45 C46 1.366(11)
C46 C47 1.387(11)
C47 C48 1.386(9)
C48 C52 1.512(10)
C49 C50 1.507(12)
C49 C51 1.511(11)
C52 C53 1.505(12)
C52 C54 1.525(12)
C55 C56 1.190(10)
C56 C57 1.467(10)
C57 C58 1.361(11)
C57 C62 1.384(11)
C58 C59 1.386(11)
C59 C60 1.364(13)
C60 C61 1.369(13)
C61 C62 1.406(12)
